data_1564952
loop_
_publ_author_name
'Rot\"armel, Thomas'
'Becker, Jonathan'
'Schindler, Siegfried'

_publ_section_title
;
 Syntheses and investigation of metal complexes with macrocyclic
 polythioether ligands.
;
_journal_issue 0
_journal_name_full 'Faraday discussions'
_journal_page_first 70
_journal_page_last 85
_journal_paper_doi 10.1039/d1fd00062d
_journal_volume 234
_journal_year 2022
_chemical_formula_sum 'C12 H23 Cl2 Co N S4'
_chemical_formula_weight 439.38
_chemical_name_common {[CoII(14-S~4~)(MeCN)(Cl2)]}n
_space_group_crystal_system monoclinic
_space_group_IT_number 15
_space_group_name_Hall '-C 2yc'
_space_group_name_H-M_alt 'C 1 2/c 1'
_atom_sites_solution_hydrogens geom
_atom_sites_solution_primary dual
_atom_sites_solution_secondary difmap
_audit_creation_method SHELXL-2018/3
_audit_update_record
;
2021-09-03 deposited with the CCDC.	2021-10-14 downloaded from the CCDC.
;
_cell_angle_alpha 90
_cell_angle_beta 98.733(12)
_cell_angle_gamma 90
_cell_formula_units_Z 4
_cell_length_a 21.553(4)
_cell_length_b 8.7583(18)
_cell_length_c 9.884(2)
_cell_measurement_reflns_used 6181
_cell_measurement_temperature 100(2)
_cell_measurement_theta_max 30.92
_cell_measurement_theta_min 2.51
_cell_volume 1844.1(6)
_computing_cell_refinement 'SAINT 8.40A (Bruker-AXS, 2017)'
_computing_data_collection 'APEX3 v2019.1-0 (Bruker-AXS, 2017)'
_computing_data_reduction 'SAINT 8.40A (Bruker-AXS, 2017)'
_computing_molecular_graphics 'Bruker SHELXTL'
_computing_publication_material 'Bruker SHELXTL'
_computing_structure_refinement 'SHELXL-2018/3 (Sheldrick, 2018)'
_computing_structure_solution 'SHELXT-2015 (Sheldrick, 2015)'
_diffrn_ambient_temperature 100(2)
_diffrn_detector_area_resol_mean 10.4167
_diffrn_measured_fraction_theta_full 0.999
_diffrn_measured_fraction_theta_max 1.000
_diffrn_measurement_device_type 'Bruker PHOTON100'
_diffrn_measurement_method '\f and \w scans'
_diffrn_radiation_type MoK\a
_diffrn_radiation_wavelength 0.71073
_diffrn_reflns_av_R_equivalents 0.0914
_diffrn_reflns_av_unetI/netI 0.0448
_diffrn_reflns_Laue_measured_fraction_full 0.999
_diffrn_reflns_Laue_measured_fraction_max 1.000
_diffrn_reflns_limit_h_max 30
_diffrn_reflns_limit_h_min -30
_diffrn_reflns_limit_k_max 12
_diffrn_reflns_limit_k_min -12
_diffrn_reflns_limit_l_max 13
_diffrn_reflns_limit_l_min -13
_diffrn_reflns_number 23543
_diffrn_reflns_point_group_measured_fraction_full 0.999
_diffrn_reflns_point_group_measured_fraction_max 1.000
_diffrn_reflns_theta_full 25.242
_diffrn_reflns_theta_max 30.032
_diffrn_reflns_theta_min 2.514
_diffrn_source 'I\mS micro-focus sealed tube, multilayer optics'
_exptl_absorpt_coefficient_mu 1.663
_exptl_absorpt_correction_T_max 0.7462
_exptl_absorpt_correction_T_min 0.6358
_exptl_absorpt_correction_type multi-scan
_exptl_absorpt_process_details 'SADABS 2016/2(Sheldrick, 2016)'
_exptl_crystal_colour blue
_exptl_crystal_density_diffrn 1.583
_exptl_crystal_density_method 'not measured'
_exptl_crystal_description block
_exptl_crystal_F_000 908
_exptl_crystal_size_max 0.182
_exptl_crystal_size_mid 0.160
_exptl_crystal_size_min 0.118
_refine_diff_density_max 0.635
_refine_diff_density_min -0.501
_refine_diff_density_rms 0.100
_refine_ls_extinction_method none
_refine_ls_goodness_of_fit_ref 1.014
_refine_ls_hydrogen_treatment constr
_refine_ls_matrix_type full
_refine_ls_number_parameters 94
_refine_ls_number_reflns 2697
_refine_ls_number_restraints 0
_refine_ls_restrained_S_all 1.014
_refine_ls_R_factor_all 0.0533
_refine_ls_R_factor_gt 0.0327
_refine_ls_shift/su_max 0.001
_refine_ls_shift/su_mean 0.000
_refine_ls_structure_factor_coef Fsqd
_refine_ls_weighting_details 'w=1/[\s^2^(Fo^2^)+(0.0265P)^2^+2.8771P] where P=(Fo^2^+2Fc^2^)/3'
_refine_ls_weighting_scheme calc
_refine_ls_wR_factor_gt 0.0664
_refine_ls_wR_factor_ref 0.0736
_reflns_Friedel_coverage 0.000
_reflns_number_gt 2095
_reflns_number_total 2697
_reflns_threshold_expression 'I > 2\s(I)'
_cod_data_source_file d1fd00062d2.cif
_cod_data_source_block D20551
_cod_depositor_comments 'Adding full bibliography for 1564950--1564960.cif.'
_cod_original_sg_symbol_H-M 'C 2/c'
_cod_database_code 1564952
_shelx_shelxl_version_number 2018/3
_shelx_space_group_comment
; 
The symmetry employed for this shelxl refinement is uniquely defined 
by the following loop, which should always be used as a source of 
symmetry information in preference to the above space-group names. 
They are only intended as comments. 
;
_shelx_estimated_absorpt_t_min 0.752
_shelx_estimated_absorpt_t_max 0.828

loop_
_space_group_symop_operation_xyz
'x, y, z'
'-x, y, -z+1/2'
'x+1/2, y+1/2, z'
'-x+1/2, y+1/2, -z+1/2'
'-x, -y, -z'
'x, -y, z-1/2'
'-x+1/2, -y+1/2, -z'
'x+1/2, -y+1/2, z-1/2'

loop_
_atom_site_label
_atom_site_type_symbol
_atom_site_fract_x
_atom_site_fract_y
_atom_site_fract_z
_atom_site_U_iso_or_equiv
_atom_site_adp_type
_atom_site_occupancy
_atom_site_site_symmetry_order
_atom_site_calc_flag
_atom_site_refinement_flags_posn
_atom_site_refinement_flags_adp
_atom_site_refinement_flags_occupancy
_atom_site_disorder_assembly
_atom_site_disorder_group
Co1 Co 0.500000 0.31947(5) 0.250000 0.01019(10) Uani 1 2 d S T P . .
Cl1 Cl 0.55893(2) 0.19669(6) 0.11255(5) 0.01486(11) Uani 1 1 d . . . . .
S1 S 0.58527(2) 0.32134(6) 0.46208(5) 0.01150(11) Uani 1 1 d . . . . .
S2 S 0.73331(2) 0.60735(6) 0.31834(5) 0.01357(12) Uani 1 1 d . . . . .
C1 C 0.64682(10) 0.4607(2) 0.4524(2) 0.0128(4) Uani 1 1 d . . . . .
H1A H 0.629910 0.563541 0.466622 0.015 Uiso 1 1 calc R U . . .
H1B H 0.681429 0.441174 0.528475 0.015 Uiso 1 1 calc R U . . .
C2 C 0.67376(9) 0.4614(2) 0.3190(2) 0.0126(4) Uani 1 1 d . . . . .
H2A H 0.639498 0.479509 0.241928 0.015 Uiso 1 1 calc R U . . .
H2B H 0.692308 0.360193 0.305356 0.015 Uiso 1 1 calc R U . . .
C3 C 0.79349(9) 0.5475(2) 0.4561(2) 0.0128(4) Uani 1 1 d . . . . .
H3A H 0.826908 0.626052 0.468790 0.015 Uiso 1 1 calc R U . . .
H3B H 0.774947 0.542610 0.541650 0.015 Uiso 1 1 calc R U . . .
C4 C 0.82318(10) 0.3940(2) 0.4338(2) 0.0133(4) Uani 1 1 d . . . . .
H4A H 0.840496 0.395590 0.346574 0.016 Uiso 1 1 calc R U . . .
H4B H 0.790909 0.312857 0.427753 0.016 Uiso 1 1 calc R U . . .
C5 C 0.87550(10) 0.3599(2) 0.5519(2) 0.0124(4) Uani 1 1 d . . . . .
H5A H 0.857620 0.360812 0.638423 0.015 Uiso 1 1 calc R U . . .
H5B H 0.907080 0.442627 0.557264 0.015 Uiso 1 1 calc R U . . .
N11 N 0.500000 0.5495(3) 0.250000 0.0142(5) Uani 1 2 d S T P . .
C11 C 0.500000 0.6788(4) 0.250000 0.0167(6) Uani 1 2 d S T P . .
C12 C 0.500000 0.8439(4) 0.250000 0.0397(11) Uani 1 2 d S T P . .
H12A H 0.508352 0.881220 0.161033 0.060 Uiso 0.5 1 calc R U P . .
H12B H 0.532681 0.881220 0.322278 0.060 Uiso 0.5 1 calc R U P . .
H12C H 0.458967 0.881220 0.266690 0.060 Uiso 0.5 1 calc R U P . .

loop_
_atom_site_aniso_label
_atom_site_aniso_U_11
_atom_site_aniso_U_22
_atom_site_aniso_U_33
_atom_site_aniso_U_23
_atom_site_aniso_U_13
_atom_site_aniso_U_12
Co1 0.01078(18) 0.00944(19) 0.0109(2) 0.000 0.00328(14) 0.000
Cl1 0.0137(2) 0.0192(3) 0.0117(2) -0.00310(19) 0.00202(18) 0.00429(19)
S1 0.0102(2) 0.0143(2) 0.0100(2) 0.00041(19) 0.00134(17) -0.00052(19)
S2 0.0132(2) 0.0141(3) 0.0131(2) 0.0040(2) 0.00095(19) -0.00075(19)
C1 0.0132(9) 0.0130(10) 0.0118(10) -0.0003(8) 0.0007(8) -0.0014(8)
C2 0.0124(9) 0.0145(10) 0.0106(10) -0.0004(8) 0.0006(7) -0.0014(8)
C3 0.0122(9) 0.0133(10) 0.0124(10) -0.0002(8) 0.0001(8) -0.0021(7)
C4 0.0150(9) 0.0132(10) 0.0104(9) 0.0001(8) -0.0019(8) 0.0003(8)
C5 0.0156(10) 0.0090(10) 0.0121(10) -0.0001(7) 0.0003(8) -0.0017(7)
N11 0.0154(12) 0.0150(13) 0.0119(12) 0.000 0.0007(10) 0.000
C11 0.0241(16) 0.0153(15) 0.0105(14) 0.000 0.0023(12) 0.000
C12 0.080(3) 0.0122(17) 0.0214(19) 0.000 -0.010(2) 0.000

loop_
_atom_type_symbol
_atom_type_description
_atom_type_scat_dispersion_real
_atom_type_scat_dispersion_imag
_atom_type_scat_source
C C 0.0033 0.0016 'International Tables Vol C Tables 4.2.6.8 and 6.1.1.4'
H H 0.0000 0.0000 'International Tables Vol C Tables 4.2.6.8 and 6.1.1.4'
N N 0.0061 0.0033 'International Tables Vol C Tables 4.2.6.8 and 6.1.1.4'
S S 0.1246 0.1234 'International Tables Vol C Tables 4.2.6.8 and 6.1.1.4'
Cl Cl 0.1484 0.1585 'International Tables Vol C Tables 4.2.6.8 and 6.1.1.4'
Co Co 0.3494 0.9721 'International Tables Vol C Tables 4.2.6.8 and 6.1.1.4'

loop_
_geom_angle_atom_site_label_1
_geom_angle_atom_site_label_2
_geom_angle_atom_site_label_3
_geom_angle
_geom_angle_site_symmetry_1
_geom_angle_site_symmetry_3
_geom_angle_publ_flag
N11 Co1 Cl1 118.319(17) . . ?
N11 Co1 Cl1 118.319(17) . 2_655 ?
Cl1 Co1 Cl1 123.36(3) . 2_655 ?
N11 Co1 S1 89.635(15) . . ?
Cl1 Co1 S1 95.48(2) . . ?
Cl1 Co1 S1 84.87(2) 2_655 . ?
N11 Co1 S1 89.636(15) . 2_655 ?
Cl1 Co1 S1 84.87(2) . 2_655 ?
Cl1 Co1 S1 95.48(2) 2_655 2_655 ?
S1 Co1 S1 179.27(3) . 2_655 ?
C5 S1 C1 103.38(10) 7_656 . ?
C5 S1 Co1 102.49(7) 7_656 . ?
C1 S1 Co1 113.53(7) . . ?
C3 S2 C2 102.72(10) . . ?
C2 C1 S1 115.28(15) . . ?
C2 C1 H1A 108.5 . . ?
S1 C1 H1A 108.5 . . ?
C2 C1 H1B 108.5 . . ?
S1 C1 H1B 108.5 . . ?
H1A C1 H1B 107.5 . . ?
C1 C2 S2 111.74(14) . . ?
C1 C2 H2A 109.3 . . ?
S2 C2 H2A 109.3 . . ?
C1 C2 H2B 109.3 . . ?
S2 C2 H2B 109.3 . . ?
H2A C2 H2B 107.9 . . ?
C4 C3 S2 114.64(14) . . ?
C4 C3 H3A 108.6 . . ?
S2 C3 H3A 108.6 . . ?
C4 C3 H3B 108.6 . . ?
S2 C3 H3B 108.6 . . ?
H3A C3 H3B 107.6 . . ?
C3 C4 C5 109.96(17) . . ?
C3 C4 H4A 109.7 . . ?
C5 C4 H4A 109.7 . . ?
C3 C4 H4B 109.7 . . ?
C5 C4 H4B 109.7 . . ?
H4A C4 H4B 108.2 . . ?
C4 C5 S1 114.36(14) . 7_656 ?
C4 C5 H5A 108.7 . . ?
S1 C5 H5A 108.7 7_656 . ?
C4 C5 H5B 108.7 . . ?
S1 C5 H5B 108.7 7_656 . ?
H5A C5 H5B 107.6 . . ?
C11 N11 Co1 180.0 . . ?
N11 C11 C12 180.0 . . ?
C11 C12 H12A 109.5 . . ?
C11 C12 H12B 109.5 . . ?
H12A C12 H12B 109.5 . . ?
C11 C12 H12C 109.5 . . ?
H12A C12 H12C 109.5 . . ?
H12B C12 H12C 109.5 . . ?
C11 C12 H12A 109.469(7) . 2_655 ?
H12A C12 H12A 141.1 . 2_655 ?
H12B C12 H12A 56.2 . 2_655 ?
H12C C12 H12A 56.3 . 2_655 ?
C11 C12 H12B 109.469(10) . 2_655 ?
H12A C12 H12B 56.3 . 2_655 ?
H12B C12 H12B 141.1 . 2_655 ?
H12C C12 H12B 56.2 . 2_655 ?
H12A C12 H12B 109.5 2_655 2_655 ?
C11 C12 H12C 109.47(2) . 2_655 ?
H12A C12 H12C 56.3 . 2_655 ?
H12B C12 H12C 56.2 . 2_655 ?
H12C C12 H12C 141.1 . 2_655 ?
H12A C12 H12C 109.5 2_655 2_655 ?
H12B C12 H12C 109.5 2_655 2_655 ?

loop_
_geom_bond_atom_site_label_1
_geom_bond_atom_site_label_2
_geom_bond_distance
_geom_bond_site_symmetry_2
_geom_bond_publ_flag
Co1 N11 2.015(3) . ?
Co1 Cl1 2.2669(6) . ?
Co1 Cl1 2.2669(6) 2_655 ?
Co1 S1 2.5695(7) . ?
Co1 S1 2.5695(7) 2_655 ?
S1 C5 1.813(2) 7_656 ?
S1 C1 1.816(2) . ?
S2 C3 1.809(2) . ?
S2 C2 1.812(2) . ?
C1 C2 1.519(3) . ?
C1 H1A 0.9900 . ?
C1 H1B 0.9900 . ?
C2 H2A 0.9900 . ?
C2 H2B 0.9900 . ?
C3 C4 1.519(3) . ?
C3 H3A 0.9900 . ?
C3 H3B 0.9900 . ?
C4 C5 1.525(3) . ?
C4 H4A 0.9900 . ?
C4 H4B 0.9900 . ?
C5 H5A 0.9900 . ?
C5 H5B 0.9900 . ?
N11 C11 1.132(4) . ?
C11 C12 1.446(5) . ?
C12 H12A 0.9800 . ?
C12 H12B 0.9800 . ?
C12 H12C 0.9800 . ?
C12 H12A 0.9800 2_655 ?
C12 H12B 0.9800 2_655 ?
C12 H12C 0.9800 2_655 ?
